data_1517281
loop_
_publ_author_name
'Braun, Doris E.'
'Gelbrich, Thomas'
'Kahlenberg, Volker'
'Griesser, Ulrich J.'

_publ_section_title
;
 Insights into hydrate formation and stability of morphinanes from a
 combination of experimental and computational approaches.
;
_journal_issue 9
_journal_name_full 'Molecular pharmaceutics'
_journal_page_first 3145
_journal_page_last 3163
_journal_paper_doi 10.1021/mp500334z
_journal_volume 11
_journal_year 2014
_chemical_absolute_configuration unk
_chemical_formula_moiety 'C19 H24 N O3, Cl, 2(H2 O)'
_chemical_formula_sum 'C19 H28 Cl N O5'
_chemical_formula_weight 385.87
_chemical_name_common 'Ethylmorphine Hydrochloride Dihydrate'
_chemical_name_systematic
;
 (5a,6a)-7,8-didehydro-4,5-epoxy-3-ethoxy-17-methylmorphinan-6-ol hydrochloride
dihydrate
;
_space_group_IT_number 19
_symmetry_cell_setting orthorhombic
_symmetry_Int_Tables_number 19
_symmetry_space_group_name_Hall 'P 2ac 2ab'
_symmetry_space_group_name_H-M 'P 21 21 21'
_atom_sites_solution_hydrogens mixed
_audit_conform_dict_location ftp://ftp.iucr.org/pub/cif_core.dic
_audit_conform_dict_name cif_core.dic
_audit_conform_dict_version 2.4.3
_audit_creation_date 2013-11-24T10:41:32-00:00
_audit_creation_method 'WinGX routine CIF_UPDATE'
_cell_angle_alpha 90
_cell_angle_beta 90
_cell_angle_gamma 90
_cell_formula_units_Z 4
_cell_length_a 6.8715(2)
_cell_length_b 13.3924(4)
_cell_length_c 20.4176(5)
_cell_measurement_reflns_used 4369
_cell_measurement_temperature 123(2)
_cell_measurement_theta_max 67.4872
_cell_measurement_theta_min 3.9445
_cell_measurement_wavelength 1.5418
_cell_volume 1878.95(9)
_computing_molecular_graphics 'Ortep for Windows (Farrugia, 2012)'
_computing_publication_material 'WinGX publication routines (Farrugia, 2012)'
_computing_structure_refinement 'SHELXL-2013 (Sheldrick, 2013)'
_diffrn_ambient_temperature 123(2)
_diffrn_measured_fraction_theta_full 0.989
_diffrn_measured_fraction_theta_max 0.99
_diffrn_radiation_probe x-ray
_diffrn_radiation_type CuK\a
_diffrn_radiation_wavelength 1.5418
_diffrn_reflns_av_R_equivalents 0.037
_diffrn_reflns_Laue_measured_fraction_full 0.989
_diffrn_reflns_Laue_measured_fraction_max 0.99
_diffrn_reflns_limit_h_max 8
_diffrn_reflns_limit_h_min -8
_diffrn_reflns_limit_k_max 14
_diffrn_reflns_limit_k_min -16
_diffrn_reflns_limit_l_max 24
_diffrn_reflns_limit_l_min -23
_diffrn_reflns_number 10707
_diffrn_reflns_point_group_measured_fraction_full 0.989
_diffrn_reflns_point_group_measured_fraction_max 0.989
_diffrn_reflns_theta_full 67.68
_diffrn_reflns_theta_max 67.59
_diffrn_reflns_theta_min 5.449
_exptl_absorpt_coefficient_mu 2.056
_exptl_absorpt_correction_T_max 1.00000
_exptl_absorpt_correction_T_min 0.90160
_exptl_absorpt_correction_type multi-scan
_exptl_absorpt_process_details
;
CrysAlisPro, Agilent Technologies,
Version 1.171.36.20 (release 27-06-2012 CrysAlis171 .NET)
(compiled Jul 11 2012,15:38:31)
Empirical absorption correction using spherical harmonics,
 implemented in SCALE3 ABSPACK scaling algorithm.
;
_exptl_crystal_density_diffrn 1.364
_exptl_crystal_density_method 'not measured'
_exptl_crystal_F_000 824
_exptl_crystal_size_max 0.14
_exptl_crystal_size_mid 0.04
_exptl_crystal_size_min 0.02
_refine_diff_density_max 0.582
_refine_diff_density_min -0.247
_refine_diff_density_rms 0.047
_refine_ls_abs_structure_details
;
 Flack x determined using 1247 quotients [(I+)-(I-)]/[(I+)+(I-)]
 (Parsons and Flack (2004), Acta Cryst. A60, s61).
;
_refine_ls_abs_structure_Flack 0.017(10)
_refine_ls_extinction_method none
_refine_ls_goodness_of_fit_ref 0.98
_refine_ls_hydrogen_treatment mixed
_refine_ls_matrix_type full
_refine_ls_number_constraints 0
_refine_ls_number_parameters 257
_refine_ls_number_reflns 3360
_refine_ls_number_restraints 8
_refine_ls_restrained_S_all 0.982
_refine_ls_R_factor_all 0.043
_refine_ls_R_factor_gt 0.0397
_refine_ls_shift/su_max 0
_refine_ls_shift/su_mean 0
_refine_ls_structure_factor_coef Fsqd
_refine_ls_weighting_details 'w=1/[\s^2^(Fo^2^)+(0.0706P)^2^+0.7140P] where P=(Fo^2^+2Fc^2^)/3'
_refine_ls_weighting_scheme calc
_refine_ls_wR_factor_gt 0.1055
_refine_ls_wR_factor_ref 0.1085
_reflns_number_gt 3153
_reflns_number_total 3360
_reflns_threshold_expression 'I > 2\s(I)'
_cod_data_source_file mp500334z_si_002.cif
_cod_data_source_block DCl-2H
_cod_depositor_comments 'Adding full bibliography for 1517277--1517281.cif.'
_cod_database_code 1517281

loop_
_symmetry_equiv_pos_as_xyz
'x, y, z'
'-x+1/2, -y, z+1/2'
'x+1/2, -y+1/2, -z'
'-x, y+1/2, -z+1/2'

loop_
_atom_site_label
_atom_site_type_symbol
_atom_site_fract_x
_atom_site_fract_y
_atom_site_fract_z
_atom_site_U_iso_or_equiv
_atom_site_adp_type
_atom_site_occupancy
_atom_site_calc_flag
C1 C 0.0353(5) 0.9198(3) 0.53013(16) 0.0266(7) Uani 1 d
H1 H -0.0056 0.9522 0.4911 0.032 Uiso 1 calc
C2 C 0.0149(5) 0.8164(3) 0.53587(15) 0.0265(7) Uani 1 d
H2 H -0.0436 0.7801 0.5011 0.032 Uiso 1 calc
C3 C 0.0786(5) 0.7649(2) 0.59164(15) 0.0239(7) Uani 1 d
C4 C 0.1555(5) 0.8229(2) 0.64167(14) 0.0219(6) Uani 1 d
C5 C 0.3523(5) 0.8703(2) 0.72663(15) 0.0237(6) Uani 1 d
H5 H 0.3341 0.8704 0.7752 0.028 Uiso 1 calc
C6 C 0.5690(5) 0.8587(3) 0.71091(18) 0.0304(7) Uani 1 d
H6 H 0.6389 0.895 0.7467 0.036 Uiso 1 calc
C7 C 0.6312(5) 0.9093(3) 0.64833(17) 0.0287(7) Uani 1 d
H7 H 0.7221 0.877 0.6204 0.034 Uiso 1 calc
C8 C 0.5610(5) 0.9984(3) 0.63143(16) 0.0267(7) Uani 1 d
H8 H 0.6086 1.0313 0.5934 0.032 Uiso 1 calc
C9 C 0.2860(5) 1.1256(3) 0.63526(16) 0.0262(7) Uani 1 d
H9 H 0.3781 1.1777 0.6189 0.031 Uiso 1 calc
C10 C 0.1718(6) 1.0848(3) 0.57583(16) 0.0278(7) Uani 1 d
H10A H 0.0522 1.1251 0.5703 0.033 Uiso 1 calc
H10B H 0.2521 1.0938 0.536 0.033 Uiso 1 calc
C11 C 0.1148(5) 0.9759(3) 0.58092(15) 0.0242(7) Uani 1 d
C12 C 0.1165(5) 1.0146(2) 0.74514(15) 0.0242(7) Uani 1 d
H12A H 0.0205 0.9639 0.7593 0.029 Uiso 1 calc
H12B H 0.1873 1.0379 0.7845 0.029 Uiso 1 calc
C13 C 0.0099(5) 1.1021(2) 0.71455(16) 0.0273(7) Uani 1 d
H13A H -0.0796 1.0774 0.6802 0.033 Uiso 1 calc
H13B H -0.0688 1.1363 0.7484 0.033 Uiso 1 calc
C14 C 0.4055(5) 1.0470(2) 0.67289(15) 0.0235(7) Uani 1 d
H14 H 0.4683 1.0797 0.7115 0.028 Uiso 1 calc
C15 C 0.1639(5) 0.9245(2) 0.63729(15) 0.0213(6) Uani 1 d
C16 C 0.2614(5) 0.9664(2) 0.69744(15) 0.0216(7) Uani 1 d
C17 C 0.0514(6) 1.2651(3) 0.65901(19) 0.0345(8) Uani 1 d
H17A H -0.0429 1.2451 0.6255 0.065(15) Uiso 1 calc
H17B H 0.1478 1.3102 0.6397 0.050(13) Uiso 1 calc
H17C H -0.0165 1.2992 0.6948 0.052(13) Uiso 1 calc
C18 C 0.0027(6) 0.6026(3) 0.54853(18) 0.0365(8) Uani 1 d
H18A H 0.082 0.6121 0.5085 0.044 Uiso 1 calc
H18B H -0.1334 0.6213 0.5385 0.044 Uiso 1 calc
C19 C 0.0124(6) 0.4962(3) 0.57043(18) 0.0369(8) Uani 1 d
H19A H 0.1464 0.4797 0.5828 0.055 Uiso 1 calc
H19B H -0.0293 0.4524 0.5346 0.055 Uiso 1 calc
H19C H -0.0735 0.4866 0.6082 0.055 Uiso 1 calc
N1 N 0.1515(4) 1.1746(2) 0.68505(14) 0.0253(6) Uani 1 d
H1N H 0.226(6) 1.203(3) 0.7196(19) 0.026(9) Uiso 1 d
O1 O 0.2423(3) 0.78626(16) 0.69808(11) 0.0225(5) Uani 1 d
O2 O 0.0769(3) 0.66350(17) 0.60093(12) 0.0290(5) Uani 1 d
O3 O 0.6316(4) 0.75832(19) 0.71571(12) 0.0352(6) Uani 1 d
H3 H 0.5797 0.7245 0.6858 0.053 Uiso 1 calc
Cl1 Cl 0.48657(13) 0.87359(7) 0.89916(4) 0.0365(2) Uani 1 d
O1W O 0.4428(5) 0.5932(3) 0.6600(2) 0.0716(12) Uani 1 d
H1A H 0.427(9) 0.532(3) 0.674(3) 0.086 Uiso 1 d
H1B H 0.333(5) 0.609(4) 0.645(3) 0.086 Uiso 1 d
O2W O -0.2693(7) 1.1811(3) 0.53097(19) 0.0724(11) Uani 1 d
H2A H -0.379(5) 1.204(3) 0.5131(19) 0.087 Uiso 1 d
H2B H -0.177(6) 1.210(3) 0.5085(19) 0.087 Uiso 1 d

loop_
_atom_site_aniso_label
_atom_site_aniso_U_11
_atom_site_aniso_U_22
_atom_site_aniso_U_33
_atom_site_aniso_U_23
_atom_site_aniso_U_13
_atom_site_aniso_U_12
C1 0.0232(16) 0.0341(17) 0.0226(15) 0.0019(12) 0.0002(13) 0.0052(14)
C2 0.0214(16) 0.0353(18) 0.0227(14) -0.0068(12) -0.0019(13) 0.0015(14)
C3 0.0207(15) 0.0232(16) 0.0280(16) -0.0039(12) -0.0006(13) 0.0018(12)
C4 0.0188(14) 0.0271(16) 0.0199(14) 0.0006(12) 0.0015(12) 0.0036(13)
C5 0.0277(16) 0.0198(14) 0.0236(14) -0.0005(13) -0.0029(13) -0.0009(14)
C6 0.0283(17) 0.0250(17) 0.0378(18) -0.0001(14) -0.0042(14) 0.0003(14)
C7 0.0199(15) 0.0326(17) 0.0334(17) -0.0031(14) -0.0007(13) 0.0038(13)
C8 0.0215(16) 0.0325(18) 0.0262(15) 0.0012(13) 0.0012(13) -0.0015(13)
C9 0.0248(16) 0.0240(16) 0.0298(16) 0.0020(14) 0.0056(13) 0.0013(14)
C10 0.0327(17) 0.0251(16) 0.0255(15) 0.0034(13) 0.0003(14) 0.0044(14)
C11 0.0213(16) 0.0281(17) 0.0232(15) 0.0000(13) 0.0034(12) 0.0071(13)
C12 0.0274(17) 0.0223(15) 0.0230(15) -0.0003(12) 0.0058(13) -0.0025(13)
C13 0.0254(15) 0.0272(16) 0.0292(16) -0.0031(12) 0.0074(14) -0.0013(14)
C14 0.0226(15) 0.0234(16) 0.0246(15) 0.0020(12) 0.0010(13) -0.0017(13)
C15 0.0173(14) 0.0252(16) 0.0214(15) -0.0015(12) 0.0008(12) 0.0004(13)
C16 0.0231(15) 0.0212(15) 0.0205(14) 0.0008(12) 0.0009(13) -0.0010(13)
C17 0.035(2) 0.0270(18) 0.0413(19) 0.0001(14) 0.0008(16) 0.0060(15)
C18 0.042(2) 0.0324(19) 0.0354(18) -0.0089(14) -0.0124(17) -0.0021(17)
C19 0.037(2) 0.0350(19) 0.0391(18) -0.0089(14) -0.0041(17) -0.0037(17)
N1 0.0268(14) 0.0216(13) 0.0275(14) -0.0012(11) 0.0031(12) 0.0014(12)
O1 0.0247(11) 0.0208(11) 0.0220(10) 0.0017(8) -0.0047(9) -0.0016(9)
O2 0.0327(12) 0.0245(11) 0.0299(11) -0.0045(9) -0.0083(10) -0.0004(10)
O3 0.0365(14) 0.0322(13) 0.0369(13) 0.0007(11) -0.0077(11) 0.0094(11)
Cl1 0.0395(5) 0.0370(4) 0.0330(4) -0.0063(3) 0.0010(4) 0.0019(4)
O1W 0.061(2) 0.060(2) 0.094(3) -0.038(2) -0.043(2) 0.0210(17)
O2W 0.079(3) 0.067(2) 0.071(2) 0.0190(19) 0.013(2) -0.006(2)

loop_
_atom_type_symbol
_atom_type_description
_atom_type_scat_dispersion_real
_atom_type_scat_dispersion_imag
_atom_type_scat_source
C C 0.0181 0.0091 'International Tables Vol C Tables 4.2.6.8 and 6.1.1.4'
H H 0 0 'International Tables Vol C Tables 4.2.6.8 and 6.1.1.4'
N N 0.0311 0.018 'International Tables Vol C Tables 4.2.6.8 and 6.1.1.4'
O O 0.0492 0.0322 'International Tables Vol C Tables 4.2.6.8 and 6.1.1.4'
Cl Cl 0.3639 0.7018 'International Tables Vol C Tables 4.2.6.8 and 6.1.1.4'

loop_
_geom_angle_atom_site_label_1
_geom_angle_atom_site_label_2
_geom_angle_atom_site_label_3
_geom_angle
C11 C1 C2 120.8(3)
C11 C1 H1 119.6
C2 C1 H1 119.6
C1 C2 C3 121.7(3)
C1 C2 H2 119.2
C3 C2 H2 119.2
O2 C3 C4 117.1(3)
O2 C3 C2 126.7(3)
C4 C3 C2 116.2(3)
C15 C4 O1 112.9(3)
C15 C4 C3 121.7(3)
O1 C4 C3 125.3(3)
O1 C5 C6 109.8(3)
O1 C5 C16 106.0(2)
C6 C5 C16 113.3(3)
O1 C5 H5 109.2
C6 C5 H5 109.2
C16 C5 H5 109.2
O3 C6 C7 113.5(3)
O3 C6 C5 112.1(3)
C7 C6 C5 114.1(3)
O3 C6 H6 105.4
C7 C6 H6 105.4
C5 C6 H6 105.4
C8 C7 C6 121.3(3)
C8 C7 H7 119.4
C6 C7 H7 119.4
C7 C8 C14 119.8(3)
C7 C8 H8 120.1
C14 C8 H8 120.1
N1 C9 C14 106.6(3)
N1 C9 C10 111.7(3)
C14 C9 C10 114.9(3)
N1 C9 H9 107.8
C14 C9 H9 107.8
C10 C9 H9 107.8
C11 C10 C9 114.7(3)
C11 C10 H10A 108.6
C9 C10 H10A 108.6
C11 C10 H10B 108.6
C9 C10 H10B 108.6
H10A C10 H10B 107.6
C15 C11 C1 116.6(3)
C15 C11 C10 118.2(3)
C1 C11 C10 124.8(3)
C13 C12 C16 112.1(2)
C13 C12 H12A 109.2
C16 C12 H12A 109.2
C13 C12 H12B 109.2
C16 C12 H12B 109.2
H12A C12 H12B 107.9
N1 C13 C12 110.6(3)
N1 C13 H13A 109.5
C12 C13 H13A 109.5
N1 C13 H13B 109.5
C12 C13 H13B 109.5
H13A C13 H13B 108.1
C8 C14 C9 113.1(3)
C8 C14 C16 109.5(3)
C9 C14 C16 107.3(3)
C8 C14 H14 109
C9 C14 H14 109
C16 C14 H14 109
C4 C15 C11 122.7(3)
C4 C15 C16 109.7(3)
C11 C15 C16 127.0(3)
C15 C16 C12 112.7(3)
C15 C16 C14 106.2(2)
C12 C16 C14 109.1(2)
C15 C16 C5 100.6(2)
C12 C16 C5 111.5(3)
C14 C16 C5 116.5(3)
N1 C17 H17A 109.5
N1 C17 H17B 109.5
H17A C17 H17B 109.5
N1 C17 H17C 109.5
H17A C17 H17C 109.5
H17B C17 H17C 109.5
O2 C18 C19 107.6(3)
O2 C18 H18A 110.2
C19 C18 H18A 110.2
O2 C18 H18B 110.2
C19 C18 H18B 110.2
H18A C18 H18B 108.5
C18 C19 H19A 109.5
C18 C19 H19B 109.5
H19A C19 H19B 109.5
C18 C19 H19C 109.5
H19A C19 H19C 109.5
H19B C19 H19C 109.5
C17 N1 C13 111.7(3)
C17 N1 C9 113.1(3)
C13 N1 C9 112.5(2)
C17 N1 H1N 101(2)
C13 N1 H1N 108(2)
C9 N1 H1N 110(2)
C4 O1 C5 106.2(2)
C3 O2 C18 117.5(3)
C6 O3 H3 109.5
H1A O1W H1B 104(4)
H2A O2W H2B 104(3)

loop_
_geom_bond_atom_site_label_1
_geom_bond_atom_site_label_2
_geom_bond_distance
C1 C11 1.392(5)
C1 C2 1.396(5)
C1 H1 0.95
C2 C3 1.401(5)
C2 H2 0.95
C3 O2 1.372(4)
C3 C4 1.388(4)
C4 C15 1.365(4)
C4 O1 1.387(4)
C5 O1 1.476(4)
C5 C6 1.531(5)
C5 C16 1.550(4)
C5 H5 1
C6 O3 1.415(4)
C6 C7 1.508(5)
C6 H6 1
C7 C8 1.333(5)
C7 H7 0.95
C8 C14 1.511(5)
C8 H8 0.95
C9 N1 1.522(4)
C9 C14 1.540(5)
C9 C10 1.545(5)
C9 H9 1
C10 C11 1.513(5)
C10 H10A 0.99
C10 H10B 0.99
C11 C15 1.382(5)
C12 C13 1.516(5)
C12 C16 1.535(4)
C12 H12A 0.99
C12 H12B 0.99
C13 N1 1.501(4)
C13 H13A 0.99
C13 H13B 0.99
C14 C16 1.549(4)
C14 H14 1
C15 C16 1.507(4)
C17 N1 1.491(4)
C17 H17A 0.98
C17 H17B 0.98
C17 H17C 0.98
C18 O2 1.439(4)
C18 C19 1.495(5)
C18 H18A 0.99
C18 H18B 0.99
C19 H19A 0.98
C19 H19B 0.98
C19 H19C 0.98
N1 H1N 0.95(4)
O3 H3 0.84
O1W H1A 0.88(3)
O1W H1B 0.84(3)
O2W H2A 0.893(14)
O2W H2B 0.872(14)

loop_
_geom_torsion_atom_site_label_1
_geom_torsion_atom_site_label_2
_geom_torsion_atom_site_label_3
_geom_torsion_atom_site_label_4
_geom_torsion
C11 C1 C2 C3 -2.0(5)
C1 C2 C3 O2 -175.7(3)
C1 C2 C3 C4 2.5(5)
O2 C3 C4 C15 180.0(3)
C2 C3 C4 C15 1.6(5)
O2 C3 C4 O1 4.6(5)
C2 C3 C4 O1 -173.8(3)
O1 C5 C6 O3 -39.8(4)
C16 C5 C6 O3 -158.1(3)
O1 C5 C6 C7 91.0(3)
C16 C5 C6 C7 -27.2(4)
O3 C6 C7 C8 169.9(3)
C5 C6 C7 C8 39.8(4)
C6 C7 C8 C14 -4.4(5)
N1 C9 C10 C11 -93.9(3)
C14 C9 C10 C11 27.5(4)
C2 C1 C11 C15 -2.5(5)
C2 C1 C11 C10 170.0(3)
C9 C10 C11 C15 1.6(4)
C9 C10 C11 C1 -170.9(3)
C16 C12 C13 N1 -51.8(4)
C7 C8 C14 C9 -157.8(3)
C7 C8 C14 C16 -38.3(4)
N1 C9 C14 C8 -174.3(3)
C10 C9 C14 C8 61.5(4)
N1 C9 C14 C16 64.9(3)
C10 C9 C14 C16 -59.3(3)
O1 C4 C15 C11 169.5(3)
C3 C4 C15 C11 -6.4(5)
O1 C4 C15 C16 -1.8(4)
C3 C4 C15 C16 -177.8(3)
C1 C11 C15 C4 6.7(5)
C10 C11 C15 C4 -166.4(3)
C1 C11 C15 C16 176.5(3)
C10 C11 C15 C16 3.4(5)
C4 C15 C16 C12 -104.7(3)
C11 C15 C16 C12 84.4(4)
C4 C15 C16 C14 135.9(3)
C11 C15 C16 C14 -34.9(4)
C4 C15 C16 C5 14.1(3)
C11 C15 C16 C5 -156.7(3)
C13 C12 C16 C15 -61.5(4)
C13 C12 C16 C14 56.2(3)
C13 C12 C16 C5 -173.7(3)
C8 C14 C16 C15 -64.1(3)
C9 C14 C16 C15 59.0(3)
C8 C14 C16 C12 174.3(3)
C9 C14 C16 C12 -62.7(3)
C8 C14 C16 C5 47.0(4)
C9 C14 C16 C5 170.0(3)
O1 C5 C16 C15 -20.8(3)
C6 C5 C16 C15 99.6(3)
O1 C5 C16 C12 98.9(3)
C6 C5 C16 C12 -140.7(3)
O1 C5 C16 C14 -135.0(3)
C6 C5 C16 C14 -14.6(4)
C12 C13 N1 C17 -175.8(3)
C12 C13 N1 C9 55.8(3)
C14 C9 N1 C17 169.6(3)
C10 C9 N1 C17 -64.2(4)
C14 C9 N1 C13 -62.8(3)
C10 C9 N1 C13 63.4(4)
C15 C4 O1 C5 -12.3(4)
C3 C4 O1 C5 163.5(3)
C6 C5 O1 C4 -101.8(3)
C16 C5 O1 C4 20.8(3)
C4 C3 O2 C18 -178.2(3)
C2 C3 O2 C18 0.0(5)
C19 C18 O2 C3 -179.0(3)
